data_7710754
loop_
_publ_author_name
'Stevens, Matthew Philip'
'Spray, Emily'
'Vitorica-Yrzebal, Inigo'
'Singh, Kuldip'
'Timmermann, Vanessa M.'
'Sotorrios, Lia'
'Macgregor, Stuart Alan'
'Ortu, Fabrizio'

_publ_section_title
;
 Synthesis, Characterisation and Reactivity of Group 2 Complexes with a
 Thiopyridyl Scorpionate Ligand
;
_journal_name_full 'Dalton Transactions'
_journal_paper_doi 10.1039/D2DT02012B
_journal_year 2022
_chemical_formula_moiety 'C16 H13 N3 S3'
_chemical_formula_sum 'C16 H13 N3 S3'
_chemical_formula_weight 343.47
_chemical_properties_physical Air-sensitive,Moisture-sensitive,Heat-sensitive
_space_group_crystal_system monoclinic
_space_group_IT_number 14
_space_group_name_Hall '-P 2ybc'
_space_group_name_H-M_alt 'P 1 21/c 1'
_atom_sites_solution_hydrogens geom
_atom_sites_solution_primary direct
_atom_sites_solution_secondary difmap
_audit_creation_date 2019-11-13
_audit_creation_method
;
Olex2 1.3
(compiled 2019.09.11 svn.r3662 for OlexSys, GUI svn.r5938)
;
_audit_update_record
;
2021-07-20 deposited with the CCDC.	2022-07-15 downloaded from the CCDC.
;
_cell_angle_alpha 90
_cell_angle_beta 106.269(6)
_cell_angle_gamma 90
_cell_formula_units_Z 4
_cell_length_a 10.2504(6)
_cell_length_b 9.4776(4)
_cell_length_c 17.5660(10)
_cell_measurement_reflns_used 6666
_cell_measurement_temperature 150(2)
_cell_measurement_theta_max 28.5840
_cell_measurement_theta_min 1.9950
_cell_volume 1638.19(16)
_computing_cell_refinement 'CrysAlisPro 1.171.40.53 (Rigaku OD, 2019)'
_computing_data_collection 'CrysAlisPro 1.171.40.53 (Rigaku OD, 2019)'
_computing_data_reduction 'CrysAlisPro 1.171.40.53 (Rigaku OD, 2019)'
_computing_molecular_graphics 'Olex2 1.3 (Dolomanov et al., 2009)'
_computing_publication_material 'Olex2 1.3 (Dolomanov et al., 2009)'
_computing_structure_refinement 'ShelXL 2018/3 (Sheldrick, 2015)'
_computing_structure_solution 'ShelXS n/a (Sheldrick, 2008)'
_diffrn_ambient_temperature 150(2)
_diffrn_detector 'CCD plate'
_diffrn_measured_fraction_theta_full 1.000
_diffrn_measured_fraction_theta_max 0.932
_diffrn_measurement_details
;
List of Runs (angles in degrees, time in seconds):

  # Type    Start    End  Width  t~exp~   \w     \q     \k     \f   Frames
#--------------------------------------------------------------------------
  1  \w      2.25 182.20   0.30    7.99    --   28.00  73.77 -25.75  600
  2  \w      2.25 182.20   0.30    7.99    --   28.00  73.77  94.25  600
  3  \w      2.25 182.20   0.30    7.99    --   28.00  73.77-145.75  600
;
_diffrn_measurement_device 'abstract diffractometer'
_diffrn_measurement_device_type 'Saxi-CrysAlisPro-abstract goniometer imported SAXI images'
_diffrn_measurement_method '\w scans'
_diffrn_orient_matrix_type 'CrysAlisPro convention (1999,Acta A55,543-557)'
_diffrn_orient_matrix_UB_11 0.0681686000
_diffrn_orient_matrix_UB_12 0.0242223000
_diffrn_orient_matrix_UB_13 0.0097910000
_diffrn_orient_matrix_UB_21 0.0228368000
_diffrn_orient_matrix_UB_22 -0.0703384000
_diffrn_orient_matrix_UB_23 -0.0014037000
_diffrn_orient_matrix_UB_31 -0.0052508000
_diffrn_orient_matrix_UB_32 0.0082542000
_diffrn_orient_matrix_UB_33 -0.0408818000
_diffrn_radiation_monochromator graphite
_diffrn_radiation_probe x-ray
_diffrn_radiation_type 'Mo K\a'
_diffrn_radiation_wavelength 0.71073
_diffrn_reflns_av_R_equivalents 0.0286
_diffrn_reflns_av_unetI/netI 0.0245
_diffrn_reflns_Laue_measured_fraction_full 1.000
_diffrn_reflns_Laue_measured_fraction_max 0.932
_diffrn_reflns_limit_h_max 13
_diffrn_reflns_limit_h_min -13
_diffrn_reflns_limit_k_max 12
_diffrn_reflns_limit_k_min -12
_diffrn_reflns_limit_l_max 23
_diffrn_reflns_limit_l_min -23
_diffrn_reflns_number 13419
_diffrn_reflns_point_group_measured_fraction_full 1.000
_diffrn_reflns_point_group_measured_fraction_max 0.932
_diffrn_reflns_theta_full 25.242
_diffrn_reflns_theta_max 28.777
_diffrn_reflns_theta_min 2.070
_diffrn_source 'fine-focus sealed X-ray tube'
_diffrn_source_type 'Enhance (Mo) X-ray Source'
_exptl_absorpt_coefficient_mu 0.451
_exptl_absorpt_correction_T_max 1.00000
_exptl_absorpt_correction_T_min 0.59804
_exptl_absorpt_correction_type multi-scan
_exptl_absorpt_process_details
;
CrysAlisPro 1.171.40.53 (Rigaku Oxford Diffraction, 2019)
Empirical absorption correction using spherical harmonics,
 implemented in SCALE3 ABSPACK scaling algorithm.
;
_exptl_crystal_colour 'clear yellow'
_exptl_crystal_colour_lustre clear
_exptl_crystal_colour_primary yellow
_exptl_crystal_density_diffrn 1.393
_exptl_crystal_description block
_exptl_crystal_F_000 712
_exptl_crystal_size_max 0.49
_exptl_crystal_size_mid 0.2
_exptl_crystal_size_min 0.12
_refine_diff_density_max 0.450
_refine_diff_density_min -0.183
_refine_diff_density_rms 0.062
_refine_ls_extinction_method none
_refine_ls_goodness_of_fit_ref 1.066
_refine_ls_hydrogen_treatment constr
_refine_ls_matrix_type full
_refine_ls_number_parameters 199
_refine_ls_number_reflns 3966
_refine_ls_number_restraints 0
_refine_ls_restrained_S_all 1.066
_refine_ls_R_factor_all 0.0501
_refine_ls_R_factor_gt 0.0401
_refine_ls_shift/su_max 0.002
_refine_ls_shift/su_mean 0.000
_refine_ls_structure_factor_coef Fsqd
_refine_ls_weighting_details 'w=1/[\s^2^(Fo^2^)+(0.0448P)^2^+1.0402P] where P=(Fo^2^+2Fc^2^)/3'
_refine_ls_weighting_scheme calc
_refine_ls_wR_factor_gt 0.0925
_refine_ls_wR_factor_ref 0.0992
_reflns_Friedel_coverage 0.000
_reflns_number_gt 3403
_reflns_number_total 3966
_reflns_threshold_expression 'I > 2\s(I)'
_cod_data_source_file d2dt02012b2.cif
_cod_data_source_block HTptm
_cod_original_cell_volume 1638.18(16)
_cod_database_code 7710754
_shelx_shelxl_version_number 2018/3
_chemical_oxdiff_formula 'C17 N3 S3 '
_shelx_space_group_comment
;
The symmetry employed for this shelxl refinement is uniquely defined
by the following loop, which should always be used as a source of
symmetry information in preference to the above space-group names.
They are only intended as comments.
;
_shelx_estimated_absorpt_t_max 0.948
_shelx_estimated_absorpt_t_min 0.809
_reflns_odcompleteness_completeness 99.89
_reflns_odcompleteness_iscentric 1
_reflns_odcompleteness_theta 26.32
_olex2_refinement_description
;
1. Fixed Uiso
 At 1.2 times of:
  All C(H) groups
2.a Ternary CH refined with riding coordinates:
 C1(H1)
2.b Aromatic/amide H refined with riding coordinates:
 C3(H3), C4(H4), C5(H5), C6(H6), C8(H8), C9(H9), C10(H10), C11(H11), C13(H13),
 C14(H14), C15(H15), C16(H16)
;
_olex2_submission_special_instructions 'No special instructions were received'
_oxdiff_exptl_absorpt_empirical_details
;
Empirical correction (ABSPACK) includes:
- Absorption correction using spherical harmonics
- Frame scaling
- Detector area scaling
;
_oxdiff_exptl_absorpt_empirical_full_max 1.678
_oxdiff_exptl_absorpt_empirical_full_min 0.757

loop_
_space_group_symop_operation_xyz
'x, y, z'
'-x, y+1/2, -z+1/2'
'-x, -y, -z'
'x, -y-1/2, z-1/2'

loop_
_atom_site_label
_atom_site_type_symbol
_atom_site_fract_x
_atom_site_fract_y
_atom_site_fract_z
_atom_site_U_iso_or_equiv
_atom_site_adp_type
_atom_site_occupancy
_atom_site_site_symmetry_order
_atom_site_calc_flag
_atom_site_refinement_flags_posn
_atom_site_refinement_flags_adp
_atom_site_refinement_flags_occupancy
_atom_site_disorder_assembly
_atom_site_disorder_group
S1 S 0.33919(5) 0.48661(5) 0.18358(3) 0.02564(12) Uani 1 1 d . . . . .
S2 S 0.38866(4) 0.78917(5) 0.19158(3) 0.02535(12) Uani 1 1 d . . . . .
S3 S 0.44762(5) 0.62297(5) 0.06611(3) 0.02846(12) Uani 1 1 d . . . . .
N1 N 0.15953(16) 0.41616(16) 0.04682(9) 0.0284(3) Uani 1 1 d . . . . .
N2 N 0.12531(17) 0.77836(19) 0.18818(10) 0.0342(4) Uani 1 1 d . . . . .
N3 N 0.26916(18) 0.8082(2) -0.01895(11) 0.0387(4) Uani 1 1 d . . . . .
C1 C 0.32897(18) 0.64377(17) 0.12427(10) 0.0214(3) Uani 1 1 d . . . . .
H1 H 0.234449 0.660368 0.089911 0.026 Uiso 1 1 calc R U . . .
C2 C 0.23830(17) 0.36632(18) 0.11491(11) 0.0231(3) Uani 1 1 d . . . . .
C3 C 0.2439(2) 0.2245(2) 0.13672(13) 0.0330(4) Uani 1 1 d . . . . .
H3 H 0.302495 0.193312 0.185850 0.040 Uiso 1 1 calc R U . . .
C4 C 0.1621(2) 0.1317(2) 0.08492(15) 0.0454(6) Uani 1 1 d . . . . .
H4 H 0.163441 0.034075 0.097448 0.054 Uiso 1 1 calc R U . . .
C5 C 0.0776(2) 0.1813(2) 0.01433(14) 0.0410(5) Uani 1 1 d . . . . .
H5 H 0.019049 0.119011 -0.022052 0.049 Uiso 1 1 calc R U . . .
C6 C 0.0801(2) 0.3230(2) -0.00215(13) 0.0330(4) Uani 1 1 d . . . . .
H6 H 0.022280 0.356598 -0.050947 0.040 Uiso 1 1 calc R U . . .
C7 C 0.24713(18) 0.82365(18) 0.22833(10) 0.0233(3) Uani 1 1 d . . . . .
C8 C 0.2729(2) 0.9022(2) 0.29777(13) 0.0362(5) Uani 1 1 d . . . . .
H8 H 0.362437 0.931575 0.324885 0.043 Uiso 1 1 calc R U . . .
C9 C 0.1641(3) 0.9360(3) 0.32606(15) 0.0484(6) Uani 1 1 d . . . . .
H9 H 0.177445 0.989196 0.373475 0.058 Uiso 1 1 calc R U . . .
C10 C 0.0361(3) 0.8919(3) 0.28472(16) 0.0508(6) Uani 1 1 d . . . . .
H10 H -0.040657 0.915374 0.302446 0.061 Uiso 1 1 calc R U . . .
C11 C 0.0214(2) 0.8129(3) 0.21713(16) 0.0465(6) Uani 1 1 d . . . . .
H11 H -0.066981 0.780968 0.189440 0.056 Uiso 1 1 calc R U . . .
C12 C 0.39527(19) 0.7598(2) -0.00440(10) 0.0264(4) Uani 1 1 d . . . . .
C13 C 0.4881(2) 0.8064(2) -0.04314(12) 0.0344(4) Uani 1 1 d . . . . .
H13 H 0.577602 0.769083 -0.030328 0.041 Uiso 1 1 calc R U . . .
C14 C 0.4467(3) 0.9081(2) -0.10052(13) 0.0440(5) Uani 1 1 d . . . . .
H14 H 0.507234 0.942069 -0.128565 0.053 Uiso 1 1 calc R U . . .
C15 C 0.3165(3) 0.9603(3) -0.11691(14) 0.0512(7) Uani 1 1 d . . . . .
H15 H 0.285513 1.030853 -0.156229 0.061 Uiso 1 1 calc R U . . .
C16 C 0.2324(3) 0.9078(3) -0.07501(14) 0.0520(7) Uani 1 1 d . . . . .
H16 H 0.142659 0.944355 -0.086496 0.062 Uiso 1 1 calc R U . . .

loop_
_atom_site_aniso_label
_atom_site_aniso_U_11
_atom_site_aniso_U_22
_atom_site_aniso_U_33
_atom_site_aniso_U_23
_atom_site_aniso_U_13
_atom_site_aniso_U_12
S1 0.0317(2) 0.0244(2) 0.0197(2) 0.00207(16) 0.00520(17) -0.00061(17)
S2 0.0242(2) 0.0263(2) 0.0262(2) -0.00498(17) 0.00824(17) -0.00547(17)
S3 0.0312(2) 0.0318(3) 0.0257(2) 0.00559(18) 0.01348(19) 0.00850(18)
N1 0.0294(8) 0.0231(8) 0.0293(8) -0.0008(6) 0.0027(6) 0.0007(6)
N2 0.0270(8) 0.0412(10) 0.0345(9) -0.0051(7) 0.0089(7) -0.0021(7)
N3 0.0418(10) 0.0470(10) 0.0320(9) 0.0135(8) 0.0181(8) 0.0177(8)
C1 0.0255(8) 0.0214(8) 0.0185(8) -0.0007(6) 0.0082(7) -0.0006(6)
C2 0.0217(8) 0.0235(8) 0.0260(9) -0.0013(7) 0.0097(7) -0.0010(6)
C3 0.0338(10) 0.0261(9) 0.0368(11) 0.0086(8) 0.0062(8) -0.0002(8)
C4 0.0491(13) 0.0233(10) 0.0573(15) 0.0079(9) 0.0043(11) -0.0070(9)
C5 0.0389(11) 0.0263(10) 0.0502(13) -0.0024(9) 0.0004(10) -0.0083(8)
C6 0.0297(10) 0.0283(10) 0.0354(11) -0.0002(8) 0.0001(8) 0.0007(8)
C7 0.0273(8) 0.0202(8) 0.0229(9) 0.0014(6) 0.0077(7) -0.0005(7)
C8 0.0385(11) 0.0349(10) 0.0359(11) -0.0119(9) 0.0118(9) -0.0025(9)
C9 0.0573(15) 0.0471(13) 0.0484(13) -0.0189(11) 0.0273(12) 0.0005(11)
C10 0.0448(13) 0.0558(15) 0.0628(16) -0.0073(12) 0.0334(12) 0.0053(11)
C11 0.0282(10) 0.0563(14) 0.0579(15) -0.0066(12) 0.0167(10) -0.0030(10)
C12 0.0342(10) 0.0279(9) 0.0186(8) -0.0005(7) 0.0098(7) 0.0039(7)
C13 0.0387(11) 0.0385(11) 0.0305(10) 0.0023(8) 0.0170(9) 0.0022(9)
C14 0.0618(15) 0.0440(12) 0.0353(11) 0.0099(10) 0.0285(11) 0.0044(11)
C15 0.0781(18) 0.0502(14) 0.0338(12) 0.0197(10) 0.0293(12) 0.0277(13)
C16 0.0605(15) 0.0649(16) 0.0380(12) 0.0210(12) 0.0260(11) 0.0344(13)

loop_
_atom_type_symbol
_atom_type_description
_atom_type_scat_dispersion_real
_atom_type_scat_dispersion_imag
_atom_type_scat_source
C C 0.0033 0.0016 'International Tables Vol C Tables 4.2.6.8 and 6.1.1.4'
H H 0.0000 0.0000 'International Tables Vol C Tables 4.2.6.8 and 6.1.1.4'
N N 0.0061 0.0033 'International Tables Vol C Tables 4.2.6.8 and 6.1.1.4'
S S 0.1246 0.1234 'International Tables Vol C Tables 4.2.6.8 and 6.1.1.4'

loop_
_geom_angle_atom_site_label_1
_geom_angle_atom_site_label_2
_geom_angle_atom_site_label_3
_geom_angle
_geom_angle_site_symmetry_1
_geom_angle_site_symmetry_3
_geom_angle_publ_flag
C2 S1 C1 102.13(8) . . ?
C7 S2 C1 102.52(8) . . ?
C12 S3 C1 101.29(8) . . ?
C2 N1 C6 116.83(16) . . ?
C7 N2 C11 116.72(18) . . ?
C12 N3 C16 116.31(19) . . ?
S1 C1 S2 107.31(9) . . ?
S1 C1 S3 107.30(9) . . ?
S1 C1 H1 111.6 . . ?
S2 C1 H1 111.6 . . ?
S3 C1 S2 107.17(9) . . ?
S3 C1 H1 111.6 . . ?
N1 C2 S1 118.48(13) . . ?
N1 C2 C3 123.92(17) . . ?
C3 C2 S1 117.58(14) . . ?
C2 C3 H3 121.1 . . ?
C4 C3 C2 117.78(19) . . ?
C4 C3 H3 121.1 . . ?
C3 C4 H4 120.3 . . ?
C3 C4 C5 119.37(19) . . ?
C5 C4 H4 120.3 . . ?
C4 C5 H5 120.7 . . ?
C6 C5 C4 118.5(2) . . ?
C6 C5 H5 120.7 . . ?
N1 C6 C5 123.55(19) . . ?
N1 C6 H6 118.2 . . ?
C5 C6 H6 118.2 . . ?
N2 C7 S2 119.49(14) . . ?
N2 C7 C8 124.11(18) . . ?
C8 C7 S2 116.37(14) . . ?
C7 C8 H8 121.1 . . ?
C9 C8 C7 117.8(2) . . ?
C9 C8 H8 121.1 . . ?
C8 C9 H9 120.4 . . ?
C10 C9 C8 119.1(2) . . ?
C10 C9 H9 120.4 . . ?
C9 C10 H10 120.7 . . ?
C9 C10 C11 118.6(2) . . ?
C11 C10 H10 120.7 . . ?
N2 C11 C10 123.6(2) . . ?
N2 C11 H11 118.2 . . ?
C10 C11 H11 118.2 . . ?
N3 C12 S3 118.42(14) . . ?
N3 C12 C13 124.06(18) . . ?
C13 C12 S3 117.48(15) . . ?
C12 C13 H13 121.0 . . ?
C14 C13 C12 118.1(2) . . ?
C14 C13 H13 121.0 . . ?
C13 C14 H14 120.4 . . ?
C13 C14 C15 119.2(2) . . ?
C15 C14 H14 120.4 . . ?
C14 C15 H15 120.8 . . ?
C16 C15 C14 118.4(2) . . ?
C16 C15 H15 120.8 . . ?
N3 C16 C15 124.0(2) . . ?
N3 C16 H16 118.0 . . ?
C15 C16 H16 118.0 . . ?

loop_
_geom_bond_atom_site_label_1
_geom_bond_atom_site_label_2
_geom_bond_distance
_geom_bond_site_symmetry_2
_geom_bond_publ_flag
S1 C1 1.8039(17) . ?
S1 C2 1.7678(18) . ?
S2 C1 1.8072(17) . ?
S2 C7 1.7756(18) . ?
S3 C1 1.8049(17) . ?
S3 C12 1.7696(19) . ?
N1 C2 1.328(2) . ?
N1 C6 1.338(2) . ?
N2 C7 1.322(2) . ?
N2 C11 1.343(3) . ?
N3 C12 1.327(2) . ?
N3 C16 1.340(3) . ?
C1 H1 1.0000 . ?
C2 C3 1.394(3) . ?
C3 H3 0.9500 . ?
C3 C4 1.371(3) . ?
C4 H4 0.9500 . ?
C4 C5 1.381(3) . ?
C5 H5 0.9500 . ?
C5 C6 1.376(3) . ?
C6 H6 0.9500 . ?
C7 C8 1.390(3) . ?
C8 H8 0.9500 . ?
C8 C9 1.380(3) . ?
C9 H9 0.9500 . ?
C9 C10 1.375(4) . ?
C10 H10 0.9500 . ?
C10 C11 1.376(3) . ?
C11 H11 0.9500 . ?
C12 C13 1.388(3) . ?
C13 H13 0.9500 . ?
C13 C14 1.373(3) . ?
C14 H14 0.9500 . ?
C14 C15 1.376(3) . ?
C15 H15 0.9500 . ?
C15 C16 1.374(3) . ?
C16 H16 0.9500 . ?

loop_
_geom_torsion_atom_site_label_1
_geom_torsion_atom_site_label_2
_geom_torsion_atom_site_label_3
_geom_torsion_atom_site_label_4
_geom_torsion
_geom_torsion_site_symmetry_1
_geom_torsion_site_symmetry_2
_geom_torsion_site_symmetry_3
_geom_torsion_site_symmetry_4
_geom_torsion_publ_flag
S1 C2 C3 C4 177.63(17) . . . . ?
S2 C7 C8 C9 177.25(18) . . . . ?
S3 C12 C13 C14 177.15(17) . . . . ?
N1 C2 C3 C4 -0.7(3) . . . . ?
N2 C7 C8 C9 -0.7(3) . . . . ?
N3 C12 C13 C14 -0.5(3) . . . . ?
C1 S1 C2 N1 -13.32(16) . . . . ?
C1 S1 C2 C3 168.30(15) . . . . ?
C1 S2 C7 N2 -19.82(17) . . . . ?
C1 S2 C7 C8 162.16(15) . . . . ?
C1 S3 C12 N3 -22.57(18) . . . . ?
C1 S3 C12 C13 159.61(15) . . . . ?
C2 S1 C1 S2 165.04(9) . . . . ?
C2 S1 C1 S3 -80.07(10) . . . . ?
C2 N1 C6 C5 -0.6(3) . . . . ?
C2 C3 C4 C5 -0.5(3) . . . . ?
C3 C4 C5 C6 1.0(4) . . . . ?
C4 C5 C6 N1 -0.4(4) . . . . ?
C6 N1 C2 S1 -177.10(14) . . . . ?
C6 N1 C2 C3 1.2(3) . . . . ?
C7 S2 C1 S1 -77.52(10) . . . . ?
C7 S2 C1 S3 167.49(8) . . . . ?
C7 N2 C11 C10 0.4(4) . . . . ?
C7 C8 C9 C10 -0.3(4) . . . . ?
C8 C9 C10 C11 1.2(4) . . . . ?
C9 C10 C11 N2 -1.3(4) . . . . ?
C11 N2 C7 S2 -177.23(17) . . . . ?
C11 N2 C7 C8 0.6(3) . . . . ?
C12 S3 C1 S1 165.96(9) . . . . ?
C12 S3 C1 S2 -79.05(10) . . . . ?
C12 N3 C16 C15 0.1(4) . . . . ?
C12 C13 C14 C15 0.5(3) . . . . ?
C13 C14 C15 C16 -0.2(4) . . . . ?
C14 C15 C16 N3 -0.1(4) . . . . ?
C16 N3 C12 S3 -177.44(18) . . . . ?
C16 N3 C12 C13 0.2(3) . . . . ?
